data_4519512
loop_
_publ_author_name
'Aaron Gabriel Numez Avila'
'Thierry Maris'
'James D. Wuest'

_publ_contact_author_id_orcid 0000-0001-9731-4046
_publ_section_title
;
 A Workplan for Using Heteroseeded Crystallizations to Produce New
 Polymorphs, as Illustrated by a Study of Cinnamic Acids
;
_journal_name_full 'Crystal Growth & Design'
_journal_page_first 6370
_journal_page_last 6381
_journal_paper_doi 10.1021/acs.cgd.5c00774
_journal_volume 25
_journal_year 2025
_chemical_formula_moiety 'C9 H7 I O2'
_chemical_formula_sum 'C9 H7 I O2'
_chemical_formula_weight 274.05
_chemical_name_common '4-Iodo-trans-cinnamic acid'
_chemical_name_systematic '3-(4-iodophenyl)prop-2-enoic acid'
_space_group_crystal_system triclinic
_space_group_IT_number 2
_space_group_name_Hall '-P 1'
_space_group_name_H-M_alt 'P -1'
_atom_sites_solution_hydrogens geom
_atom_sites_solution_primary dual
_audit_contact_author_email thierry.maris@umontreal.ca
_audit_contact_author_name 'Thierry Maris'
_audit_contact_author_phone '+1 514 340 4711 2579'
_audit_creation_date 2023-10-19
_cell_angle_alpha 79.155(6)
_cell_angle_beta 82.369(5)
_cell_angle_gamma 81.379(6)
_cell_formula_units_Z 6
_cell_length_a 7.7865(7)
_cell_length_b 10.1371(11)
_cell_length_c 17.2210(17)
_cell_measurement_reflns_used 9964
_cell_measurement_temperature 150
_cell_measurement_theta_max 55.249
_cell_measurement_theta_min 2.286
_cell_volume 1312.3(2)
_computing_cell_refinement
;
SAINT (2020) V8.40B; Integration Software for Single Crystal Data.
Bruker AXS Inc., Madison, WI 53719-1173.
;
_computing_data_collection
;
APEX 4 (2022) Bruker AXS Inc., Madison, WI 53719-1173.
;
_computing_data_reduction
;
SAINT (2020) V8.40B; Integration Software for Single Crystal Data.
Bruker AXS Inc., Madison, WI 53719-1173.
;
_computing_molecular_graphics 'Olex2 1.3 (Dolomanov et al., 2009)'
_computing_publication_material 'Olex2 1.3 (Dolomanov et al., 2009)'
_computing_structure_refinement 'XL  (Sheldrick, 2008)'
_computing_structure_solution 'XT  (Sheldrick, 2015)'
_diffrn_ambient_temperature 150
_diffrn_detector 'CMOS Area detector'
_diffrn_detector_area_resol_mean 10.42
_diffrn_detector_type 'Bruker CMOS Photon III '
_diffrn_measured_fraction_theta_full 0.995
_diffrn_measured_fraction_theta_max 0.978
_diffrn_measurement_device 'k-geometry diffractometer'
_diffrn_measurement_device_type 'Bruker Venture Metaljet'
_diffrn_measurement_method '\w and \f scans'
_diffrn_radiation_collimation 'Focusing mirrors'
_diffrn_radiation_monochromator 'Helios MX Mirror Optics'
_diffrn_radiation_probe x-ray
_diffrn_radiation_type 'Ga K\a'
_diffrn_radiation_wavelength 1.34139
_diffrn_reflns_av_R_equivalents 0.0508
_diffrn_reflns_av_unetI/netI 0.0500
_diffrn_reflns_Laue_measured_fraction_full 0.995
_diffrn_reflns_Laue_measured_fraction_max 0.978
_diffrn_reflns_limit_h_max 8
_diffrn_reflns_limit_h_min -9
_diffrn_reflns_limit_k_max 12
_diffrn_reflns_limit_k_min -12
_diffrn_reflns_limit_l_max 21
_diffrn_reflns_limit_l_min -19
_diffrn_reflns_number 15177
_diffrn_reflns_point_group_measured_fraction_full 0.995
_diffrn_reflns_point_group_measured_fraction_max 0.978
_diffrn_reflns_theta_full 53.594
_diffrn_reflns_theta_max 55.304
_diffrn_reflns_theta_min 3.895
_diffrn_source 'Metal Jet'
_diffrn_source_current 2.86
_diffrn_source_power 0.1993706
_diffrn_source_target Ga
_diffrn_source_type 'Gallium Liquid Metal Jet Source'
_diffrn_source_voltage 69.71
_exptl_absorpt_coefficient_mu 19.506
_exptl_absorpt_correction_T_max 0.0985
_exptl_absorpt_correction_T_min 0.0135
_exptl_absorpt_correction_type multi-scan
_exptl_absorpt_process_details
;
SADABS-2016/2 (Bruker,2016/2) was used for absorption correction.
wR2(int) was 0.1577 before and 0.0885 after correction.
The Ratio of minimum to maximum transmission is 0.1371.
The \l/2 correction factor is Not present.
;
_exptl_crystal_colour 'clear light colourless'
_exptl_crystal_colour_lustre clear
_exptl_crystal_colour_modifier light
_exptl_crystal_colour_primary colourless
_exptl_crystal_density_diffrn 2.081
_exptl_crystal_description needle
_exptl_crystal_F_000 780
_exptl_crystal_recrystallization_method 'crystallised from THF'
_exptl_crystal_size_max 0.33
_exptl_crystal_size_mid 0.08
_exptl_crystal_size_min 0.05
_refine_diff_density_max 1.699
_refine_diff_density_min -0.681
_refine_diff_density_rms 0.174
_refine_ls_extinction_coef .
_refine_ls_extinction_method none
_refine_ls_goodness_of_fit_ref 1.025
_refine_ls_hydrogen_treatment constr
_refine_ls_matrix_type full
_refine_ls_number_parameters 325
_refine_ls_number_reflns 4967
_refine_ls_number_restraints 6
_refine_ls_restrained_S_all 1.025
_refine_ls_R_factor_all 0.0852
_refine_ls_R_factor_gt 0.0618
_refine_ls_shift/su_max 0.001
_refine_ls_shift/su_mean 0.000
_refine_ls_structure_factor_coef Fsqd
_refine_ls_weighting_details 'w=1/[\s^2^(Fo^2^)+(0.0934P)^2^+4.9193P] where P=(Fo^2^+2Fc^2^)/3'
_refine_ls_weighting_scheme calc
_refine_ls_wR_factor_gt 0.1591
_refine_ls_wR_factor_ref 0.1811
_reflns_Friedel_coverage 0.000
_reflns_Friedel_fraction_full .
_reflns_Friedel_fraction_max .
_reflns_number_gt 3627
_reflns_number_total 4967
_reflns_threshold_expression 'I > 2\s(I)'
_cod_data_source_file 04-4ICA-jw26302-P-1-Z6.cif
_cod_data_source_block jw26302
_cod_database_code 4519512

loop_
_space_group_symop_id
_space_group_symop_operation_xyz
1 'x, y, z'
2 '-x, -y, -z'

loop_
_atom_site_label
_atom_site_type_symbol
_atom_site_fract_x
_atom_site_fract_y
_atom_site_fract_z
_atom_site_U_iso_or_equiv
_atom_site_adp_type
_atom_site_occupancy
_atom_site_site_symmetry_order
_atom_site_calc_flag
_atom_site_refinement_flags_posn
_atom_site_refinement_flags_adp
_atom_site_refinement_flags_occupancy
_atom_site_disorder_assembly
_atom_site_disorder_group
I1A I -0.40877(9) 0.13322(7) 0.24497(4) 0.0693(2) Uani 1 1 d . . . . .
O1A O 0.2434(8) 0.2244(7) 0.6580(4) 0.0636(15) Uani 1 1 d . . . . .
C1A C 0.2726(13) 0.1998(9) 0.5919(6) 0.061(2) Uani 1 1 d . . . . .
O2A O 0.4320(8) 0.1733(7) 0.5560(4) 0.0706(17) Uani 1 1 d . . . . .
H2A H 0.505281 0.191499 0.582787 0.106 Uiso 1 1 calc . U . . .
C2A C 0.1313(12) 0.1887(9) 0.5452(5) 0.056(2) Uani 1 1 d . . . . .
H2AA H 0.014664 0.205125 0.569012 0.067 Uiso 1 1 calc R U . . .
C3A C 0.1533(13) 0.1578(9) 0.4732(5) 0.061(2) Uani 1 1 d . . . . .
H3A H 0.271403 0.137496 0.452176 0.073 Uiso 1 1 calc R U . . .
C4A C 0.0243(12) 0.1501(9) 0.4214(5) 0.058(2) Uani 1 1 d . . . . .
C5A C -0.1538(12) 0.1776(10) 0.4439(6) 0.062(2) Uani 1 1 d . . . . .
H5A H -0.191909 0.202503 0.494520 0.074 Uiso 1 1 calc R U . . .
C6A C -0.2771(12) 0.1697(9) 0.3946(5) 0.057(2) Uani 1 1 d . . . . .
H6A H -0.398258 0.187791 0.411340 0.068 Uiso 1 1 calc R U . . .
C7A C -0.2224(11) 0.1355(9) 0.3217(5) 0.057(2) Uani 1 1 d . . . . .
C8A C -0.0464(12) 0.1073(9) 0.2966(6) 0.059(2) Uani 1 1 d . . . . .
H8A H -0.009642 0.082967 0.245806 0.070 Uiso 1 1 calc R U . . .
C9A C 0.0746(12) 0.1152(9) 0.3467(6) 0.062(2) Uani 1 1 d . . . . .
H9A H 0.195470 0.096165 0.329714 0.075 Uiso 1 1 calc R U . . .
I1B I 1.34422(8) 0.13747(7) 1.07371(4) 0.0662(2) Uani 1 1 d . . . . .
O1B O 0.6789(8) 0.2004(6) 0.6382(4) 0.0616(15) Uani 1 1 d . . . . .
C1B C 0.6495(13) 0.2127(9) 0.7097(6) 0.060(2) Uani 1 1 d . . . . .
O2B O 0.4940(8) 0.2303(7) 0.7470(4) 0.0634(16) Uani 1 1 d . . . . .
H2B H 0.419298 0.233351 0.715486 0.095 Uiso 1 1 calc . U . . .
C2B C 0.7819(14) 0.2062(8) 0.7587(5) 0.0581(16) Uani 1 1 d . U . . .
H2BA H 0.896932 0.200651 0.732010 0.070 Uiso 1 1 calc R U . . .
C3B C 0.7734(14) 0.2065(8) 0.8351(5) 0.0582(16) Uani 1 1 d . U . . .
H3B H 0.657482 0.217512 0.860595 0.070 Uiso 1 1 calc R U . . .
C4B C 0.9066(11) 0.1934(9) 0.8883(5) 0.054(2) Uani 1 1 d . . . . .
C5B C 1.0875(12) 0.1774(9) 0.8619(6) 0.060(2) Uani 1 1 d . . . . .
H5B H 1.124754 0.176105 0.807225 0.072 Uiso 1 1 calc R U . . .
C6B C 1.2093(12) 0.1639(9) 0.9141(5) 0.057(2) Uani 1 1 d . . . . .
H6B H 1.330106 0.156747 0.895381 0.068 Uiso 1 1 calc R U . . .
C7B C 1.1563(11) 0.1607(9) 0.9946(5) 0.054(2) Uani 1 1 d . . . . .
C8B C 0.9813(12) 0.1768(9) 1.0228(5) 0.058(2) Uani 1 1 d . . . . .
H8B H 0.946469 0.177285 1.077719 0.070 Uiso 1 1 calc R U . . .
C9B C 0.8557(12) 0.1924(9) 0.9695(5) 0.057(2) Uani 1 1 d . . . . .
H9B H 0.735051 0.202325 0.988577 0.068 Uiso 1 1 calc R U . . .
I1C I 1.36576(8) 0.50562(7) 0.91909(4) 0.0672(2) Uani 1 1 d . . . . .
O1C O 0.7202(8) 0.4911(6) 0.4918(4) 0.0624(15) Uani 1 1 d . . . . .
C1C C 0.6859(12) 0.5092(9) 0.5613(5) 0.056(2) Uani 1 1 d . . . . .
O2C O 0.5256(8) 0.5255(7) 0.5963(4) 0.0650(16) Uani 1 1 d . . . . .
H2C H 0.454822 0.522207 0.564109 0.097 Uiso 1 1 calc . U . . .
C2C C 0.8240(11) 0.5129(9) 0.6107(5) 0.057(2) Uani 1 1 d . . . . .
H2CA H 0.941598 0.499102 0.587533 0.068 Uiso 1 1 calc R U . . .
C3C C 0.7971(12) 0.5341(9) 0.6858(5) 0.056(2) Uani 1 1 d . . . . .
H3C H 0.679036 0.549866 0.708101 0.067 Uiso 1 1 calc R U . . .
C4C C 0.9305(12) 0.5352(9) 0.7364(5) 0.0530(19) Uani 1 1 d . . . . .
C5C C 1.1086(13) 0.5223(9) 0.7108(6) 0.062(2) Uani 1 1 d . . . . .
H5C H 1.146080 0.518040 0.656446 0.075 Uiso 1 1 calc R U . . .
C6C C 1.2318(12) 0.5156(9) 0.7625(5) 0.058(2) Uani 1 1 d . . . . .
H6C H 1.352814 0.504960 0.744214 0.069 Uiso 1 1 calc R U . . .
C7C C 1.1771(12) 0.5246(9) 0.8410(5) 0.055(2) Uani 1 1 d . . . . .
C8C C 1.0030(12) 0.5430(9) 0.8686(6) 0.059(2) Uani 1 1 d . . . . .
H8C H 0.967365 0.551580 0.922593 0.071 Uiso 1 1 calc R U . . .
C9C C 0.8800(12) 0.5490(9) 0.8162(5) 0.056(2) Uani 1 1 d . . . . .
H9C H 0.759197 0.562549 0.834682 0.067 Uiso 1 1 calc R U . . .

loop_
_atom_site_aniso_label
_atom_site_aniso_U_11
_atom_site_aniso_U_22
_atom_site_aniso_U_33
_atom_site_aniso_U_23
_atom_site_aniso_U_13
_atom_site_aniso_U_12
I1A 0.0623(4) 0.0805(5) 0.0696(4) -0.0130(3) -0.0178(3) -0.0139(3)
O1A 0.058(4) 0.074(4) 0.063(4) -0.019(3) -0.009(3) -0.011(3)
C1A 0.063(6) 0.058(5) 0.064(6) -0.004(4) -0.016(4) -0.013(4)
O2A 0.043(4) 0.088(5) 0.075(4) -0.007(3) 0.002(3) -0.009(3)
C2A 0.045(5) 0.066(5) 0.056(5) -0.004(4) -0.006(4) -0.012(4)
C3A 0.057(5) 0.061(5) 0.063(5) -0.007(4) -0.002(4) -0.013(4)
C4A 0.060(6) 0.055(5) 0.060(5) -0.002(4) -0.007(4) -0.016(4)
C5A 0.046(5) 0.074(6) 0.062(5) -0.011(4) -0.003(4) -0.001(4)
C6A 0.054(5) 0.061(5) 0.054(5) -0.010(4) 0.000(4) -0.009(4)
C7A 0.048(5) 0.070(6) 0.054(5) -0.005(4) -0.010(4) -0.015(4)
C8A 0.049(5) 0.065(5) 0.063(5) -0.013(4) -0.003(4) -0.008(4)
C9A 0.046(5) 0.067(6) 0.076(6) -0.015(4) -0.005(4) -0.013(4)
I1B 0.0599(4) 0.0751(4) 0.0664(4) -0.0099(3) -0.0138(3) -0.0146(3)
O1B 0.053(4) 0.077(4) 0.060(4) -0.017(3) -0.007(3) -0.016(3)
C1B 0.066(6) 0.051(5) 0.068(6) -0.008(4) -0.014(5) -0.015(4)
O2B 0.041(3) 0.088(4) 0.064(4) -0.020(3) -0.002(3) -0.012(3)
C2B 0.079(5) 0.044(3) 0.053(3) -0.008(3) -0.010(3) -0.013(3)
C3B 0.077(5) 0.045(3) 0.055(3) -0.007(3) -0.010(3) -0.015(3)
C4B 0.045(5) 0.056(5) 0.065(5) -0.008(4) -0.010(4) -0.018(4)
C5B 0.053(5) 0.064(5) 0.068(5) -0.021(4) 0.000(4) -0.016(4)
C6B 0.043(5) 0.064(5) 0.065(5) -0.014(4) -0.005(4) -0.010(4)
C7B 0.048(5) 0.060(5) 0.059(5) -0.012(4) -0.011(4) -0.012(4)
C8B 0.062(6) 0.054(5) 0.062(5) -0.013(4) -0.002(4) -0.017(4)
C9B 0.053(5) 0.065(5) 0.053(5) -0.009(4) 0.006(4) -0.017(4)
I1C 0.0599(4) 0.0777(4) 0.0666(4) -0.0104(3) -0.0128(3) -0.0150(3)
O1C 0.055(4) 0.076(4) 0.058(4) -0.015(3) -0.005(3) -0.010(3)
C1C 0.043(5) 0.057(5) 0.064(5) -0.004(4) -0.010(4) -0.001(4)
O2C 0.046(4) 0.087(5) 0.064(4) -0.015(3) -0.006(3) -0.012(3)
C2C 0.035(4) 0.068(6) 0.066(5) -0.008(4) -0.004(4) -0.008(4)
C3C 0.052(5) 0.060(5) 0.056(5) -0.009(4) -0.008(4) -0.007(4)
C4C 0.051(5) 0.052(5) 0.059(5) -0.011(4) -0.002(4) -0.018(4)
C5C 0.054(5) 0.063(6) 0.072(6) -0.012(4) -0.010(4) -0.011(4)
C6C 0.048(5) 0.069(6) 0.056(5) -0.009(4) 0.000(4) -0.017(4)
C7C 0.051(5) 0.058(5) 0.059(5) -0.008(4) -0.009(4) -0.015(4)
C8C 0.052(5) 0.065(5) 0.061(5) -0.016(4) -0.001(4) -0.012(4)
C9C 0.046(5) 0.068(5) 0.055(5) -0.011(4) -0.001(4) -0.015(4)

loop_
_atom_type_symbol
_atom_type_description
_atom_type_scat_dispersion_real
_atom_type_scat_dispersion_imag
_atom_type_scat_source
C C 0.0137 0.0067 'International Tables Vol C Tables 4.2.6.8 and 6.1.1.4'
H H 0.0000 0.0000 'International Tables Vol C Tables 4.2.6.8 and 6.1.1.4'
O O 0.0389 0.0241 'International Tables Vol C Tables 4.2.6.8 and 6.1.1.4'
I I 0.0030 5.4350 'International Tables Vol C Tables 4.2.6.8 and 6.1.1.4'

loop_
_geom_angle_atom_site_label_1
_geom_angle_atom_site_label_2
_geom_angle_atom_site_label_3
_geom_angle
_geom_angle_site_symmetry_1
_geom_angle_site_symmetry_3
O1A C1A O2A 123.6(9) . .
O1A C1A C2A 122.0(9) . .
O2A C1A C2A 114.3(8) . .
C1A O2A H2A 109.5 . .
C1A C2A H2AA 117.3 . .
C3A C2A C1A 125.5(9) . .
C3A C2A H2AA 117.3 . .
C2A C3A H3A 115.1 . .
C2A C3A C4A 129.7(9) . .
C4A C3A H3A 115.1 . .
C5A C4A C3A 121.7(8) . .
C9A C4A C3A 120.9(9) . .
C9A C4A C5A 117.3(8) . .
C4A C5A H5A 119.1 . .
C6A C5A C4A 121.7(9) . .
C6A C5A H5A 119.1 . .
C5A C6A H6A 120.5 . .
C7A C6A C5A 119.1(9) . .
C7A C6A H6A 120.5 . .
C6A C7A I1A 119.0(7) . .
C6A C7A C8A 121.3(8) . .
C8A C7A I1A 119.7(6) . .
C7A C8A H8A 120.6 . .
C9A C8A C7A 118.8(8) . .
C9A C8A H8A 120.6 . .
C4A C9A H9A 119.1 . .
C8A C9A C4A 121.7(9) . .
C8A C9A H9A 119.1 . .
O1B C1B O2B 123.8(8) . .
O1B C1B C2B 123.4(9) . .
O2B C1B C2B 112.8(8) . .
C1B O2B H2B 109.5 . .
C1B C2B H2BA 114.6 . .
C3B C2B C1B 130.8(10) . .
C3B C2B H2BA 114.6 . .
C2B C3B H3B 113.8 . .
C2B C3B C4B 132.4(10) . .
C4B C3B H3B 113.8 . .
C5B C4B C3B 122.7(8) . .
C9B C4B C3B 119.0(8) . .
C9B C4B C5B 118.3(8) . .
C4B C5B H5B 119.6 . .
C6B C5B C4B 120.9(9) . .
C6B C5B H5B 119.6 . .
C5B C6B H6B 120.0 . .
C5B C6B C7B 120.0(8) . .
C7B C6B H6B 120.0 . .
C6B C7B I1B 119.5(6) . .
C8B C7B I1B 119.5(6) . .
C8B C7B C6B 121.0(8) . .
C7B C8B H8B 120.3 . .
C7B C8B C9B 119.4(8) . .
C9B C8B H8B 120.3 . .
C4B C9B H9B 119.8 . .
C8B C9B C4B 120.5(8) . .
C8B C9B H9B 119.8 . .
O1C C1C O2C 122.9(8) . .
O1C C1C C2C 121.5(8) . .
O2C C1C C2C 115.5(8) . .
C1C O2C H2C 109.5 . .
C1C C2C H2CA 117.5 . .
C3C C2C C1C 124.9(8) . .
C3C C2C H2CA 117.5 . .
C2C C3C H3C 116.9 . .
C2C C3C C4C 126.1(9) . .
C4C C3C H3C 116.9 . .
C5C C4C C3C 123.6(8) . .
C5C C4C C9C 117.5(8) . .
C9C C4C C3C 118.9(8) . .
C4C C5C H5C 119.2 . .
C6C C5C C4C 121.5(9) . .
C6C C5C H5C 119.2 . .
C5C C6C H6C 120.4 . .
C7C C6C C5C 119.2(9) . .
C7C C6C H6C 120.4 . .
C6C C7C I1C 118.5(7) . .
C8C C7C I1C 119.9(7) . .
C8C C7C C6C 121.6(8) . .
C7C C8C H8C 120.6 . .
C7C C8C C9C 118.8(8) . .
C9C C8C H8C 120.6 . .
C4C C9C H9C 119.3 . .
C8C C9C C4C 121.3(8) . .
C8C C9C H9C 119.3 . .

loop_
_geom_bond_atom_site_label_1
_geom_bond_atom_site_label_2
_geom_bond_distance
_geom_bond_site_symmetry_2
I1A C7A 2.094(8) .
O1A C1A 1.198(11) .
C1A O2A 1.324(12) .
C1A C2A 1.474(12) .
O2A H2A 0.8400 .
C2A H2AA 0.9500 .
C2A C3A 1.318(13) .
C3A H3A 0.9500 .
C3A C4A 1.449(13) .
C4A C5A 1.391(13) .
C4A C9A 1.389(12) .
C5A H5A 0.9500 .
C5A C6A 1.384(13) .
C6A H6A 0.9500 .
C6A C7A 1.361(12) .
C7A C8A 1.385(13) .
C8A H8A 0.9500 .
C8A C9A 1.379(13) .
C9A H9A 0.9500 .
I1B C7B 2.087(8) .
O1B C1B 1.247(11) .
C1B O2B 1.297(11) .
C1B C2B 1.404(13) .
O2B H2B 0.8400 .
C2B H2BA 0.9500 .
C2B C3B 1.309(12) .
C3B H3B 0.9500 .
C3B C4B 1.448(12) .
C4B C5B 1.416(13) .
C4B C9B 1.401(12) .
C5B H5B 0.9500 .
C5B C6B 1.366(13) .
C6B H6B 0.9500 .
C6B C7B 1.388(12) .
C7B C8B 1.381(13) .
C8B H8B 0.9500 .
C8B C9B 1.400(13) .
C9B H9B 0.9500 .
I1C C7C 2.084(9) .
O1C C1C 1.234(11) .
C1C O2C 1.313(11) .
C1C C2C 1.465(12) .
O2C H2C 0.8400 .
C2C H2CA 0.9500 .
C2C C3C 1.335(12) .
C3C H3C 0.9500 .
C3C C4C 1.445(12) .
C4C C5C 1.393(13) .
C4C C9C 1.405(12) .
C5C H5C 0.9500 .
C5C C6C 1.379(13) .
C6C H6C 0.9500 .
C6C C7C 1.378(12) .
C7C C8C 1.373(13) .
C8C H8C 0.9500 .
C8C C9C 1.389(13) .
C9C H9C 0.9500 .

loop_
_geom_hbond_atom_site_label_D
_geom_hbond_atom_site_label_H
_geom_hbond_atom_site_label_A
_geom_hbond_distance_DH
_geom_hbond_distance_HA
_geom_hbond_distance_DA
_geom_hbond_angle_DHA
_geom_hbond_site_symmetry_A
_geom_hbond_publ_flag
O2A H2A O1B 0.84 1.78 2.609(9) 169.8 . yes
C6A H6A O2A 0.95 2.65 3.347(11) 130.6 1_455 yes
O2B H2B O1A 0.84 1.81 2.650(8) 172.2 . yes
O2C H2C O1C 0.84 1.80 2.637(9) 171.3 2_666 yes

loop_
_geom_torsion_atom_site_label_1
_geom_torsion_atom_site_label_2
_geom_torsion_atom_site_label_3
_geom_torsion_atom_site_label_4
_geom_torsion
_geom_torsion_site_symmetry_1
_geom_torsion_site_symmetry_2
_geom_torsion_site_symmetry_3
_geom_torsion_site_symmetry_4
I1A C7A C8A C9A 177.2(7) . . . .
O1A C1A C2A C3A -177.7(9) . . . .
C1A C2A C3A C4A -177.0(9) . . . .
O2A C1A C2A C3A -1.1(14) . . . .
C2A C3A C4A C5A 0.3(16) . . . .
C2A C3A C4A C9A -179.9(10) . . . .
C3A C4A C5A C6A -179.7(8) . . . .
C3A C4A C9A C8A 180.0(9) . . . .
C4A C5A C6A C7A -0.8(14) . . . .
C5A C4A C9A C8A -0.2(14) . . . .
C5A C6A C7A I1A -176.9(7) . . . .
C5A C6A C7A C8A 0.7(14) . . . .
C6A C7A C8A C9A -0.4(14) . . . .
C7A C8A C9A C4A 0.2(15) . . . .
C9A C4A C5A C6A 0.5(14) . . . .
I1B C7B C8B C9B 180.0(6) . . . .
O1B C1B C2B C3B -174.0(9) . . . .
C1B C2B C3B C4B 176.5(9) . . . .
O2B C1B C2B C3B 4.8(14) . . . .
C2B C3B C4B C5B 0.6(15) . . . .
C2B C3B C4B C9B -177.5(9) . . . .
C3B C4B C5B C6B -179.3(8) . . . .
C3B C4B C9B C8B 178.6(8) . . . .
C4B C5B C6B C7B 2.4(14) . . . .
C5B C4B C9B C8B 0.4(13) . . . .
C5B C6B C7B I1B 179.2(7) . . . .
C5B C6B C7B C8B -2.8(14) . . . .
C6B C7B C8B C9B 2.0(14) . . . .
C7B C8B C9B C4B -0.8(14) . . . .
C9B C4B C5B C6B -1.2(13) . . . .
I1C C7C C8C C9C -177.0(7) . . . .
O1C C1C C2C C3C 178.9(9) . . . .
C1C C2C C3C C4C 178.5(9) . . . .
O2C C1C C2C C3C -1.6(14) . . . .
C2C C3C C4C C5C 4.2(15) . . . .
C2C C3C C4C C9C -175.2(9) . . . .
C3C C4C C5C C6C -175.9(9) . . . .
C3C C4C C9C C8C 176.3(9) . . . .
C4C C5C C6C C7C -1.3(14) . . . .
C5C C4C C9C C8C -3.2(13) . . . .
C5C C6C C7C I1C 177.3(7) . . . .
C5C C6C C7C C8C -1.4(14) . . . .
C6C C7C C8C C9C 1.8(14) . . . .
C7C C8C C9C C4C 0.6(14) . . . .
C9C C4C C5C C6C 3.5(14) . . . .

_cod_database_fobs_code 4519512
